data_7106667
loop_
_publ_author_name
'Ilich A. Ibarra'
'Sihai Yang'
'Xiang Lin'
'Alexander J. Blake'
'Pierre J. Rizkallah'
'Harriott Nowell'
'David R. Allan'
'Neil R. Champness'
'Peter Hubberstey'
'Martin Schroder'

_publ_section_title
;
 Highly Porous and Robust Scandium-based Metal-Organic Frameworks for
 Hydrogen Storage
;
_journal_name_full Chem.Commun.
_journal_page_first 8304
_journal_paper_doi 10.1039/c1cc11168j
_journal_volume 47
_journal_year 2011
_chemical_formula_moiety 'C24 H12 O15 Sc3, C3 H7 N O, 6(H2 O)'
_chemical_formula_structural '[Sc3 (C16H6O8)1.5 (OH)3], (C3H7NO), (H2O)6'
_chemical_formula_sum 'C27 H31 N O22 Sc3'
_chemical_formula_weight 856.41
_chemical_name_systematic
;
?
;
_space_group_IT_number 24
_symmetry_cell_setting orthorhombic
_symmetry_space_group_name_Hall 'I 2b 2c'
_symmetry_space_group_name_H-M 'I 21 21 21'
_atom_sites_solution_hydrogens geom
_atom_sites_solution_primary direct
_atom_sites_solution_secondary difmap
_audit_creation_method 'enCIFer editing of SHELXL97 CIF output'
_cell_angle_alpha 90.00
_cell_angle_beta 90.00
_cell_angle_gamma 90.00
_cell_formula_units_Z 1
_cell_length_a 15.352(2)
_cell_length_b 12.3850(10)
_cell_length_c 46.027(8)
_cell_measurement_reflns_used 5064
_cell_measurement_temperature 120(2)
_cell_measurement_theta_max 23.18
_cell_measurement_theta_min 2.78
_cell_volume 8751(2)
_computing_cell_refinement 'Bruker SAINT'
_computing_data_collection 'Bruker APEX2'
_computing_data_reduction 'Bruker SAINT'
_computing_publication_material 'enCIFer (Allen et al., 2004): PLATON (Spek, 2009)'
_computing_structure_refinement 'SHELXL97 (Sheldrick, 2008)'
_computing_structure_solution 'SHELXS97 (Sheldrick, 2008)'
_diffrn_ambient_temperature 120(2)
_diffrn_measured_fraction_theta_full 0.992
_diffrn_measured_fraction_theta_max 0.992
_diffrn_measurement_device_type 'Bruker SMART APEXII CCD diffractometer'
_diffrn_measurement_method 'fine-slice \w scans'
_diffrn_radiation_monochromator 'silicon 111'
_diffrn_radiation_source 'Daresbury SRS Station 9.8'
_diffrn_radiation_type synchrotron
_diffrn_radiation_wavelength 0.6893
_diffrn_reflns_av_R_equivalents 0.083
_diffrn_reflns_av_sigmaI/netI 0.077
_diffrn_reflns_limit_h_max 19
_diffrn_reflns_limit_h_min 0
_diffrn_reflns_limit_k_max 0
_diffrn_reflns_limit_k_min -15
_diffrn_reflns_limit_l_max 57
_diffrn_reflns_limit_l_min 0
_diffrn_reflns_number 47148
_diffrn_reflns_theta_full 26.00
_diffrn_reflns_theta_max 26.00
_diffrn_reflns_theta_min 1.37
_diffrn_standards_decay_% 2
_diffrn_standards_number 0
_exptl_absorpt_coefficient_mu 0.508
_exptl_absorpt_correction_T_max 1.000
_exptl_absorpt_correction_T_min 0.714
_exptl_absorpt_correction_type multi-scan
_exptl_absorpt_process_details 'Bruker SADABS'
_exptl_crystal_colour Colourless
_exptl_crystal_density_diffrn 1.108
_exptl_crystal_description Needle
_exptl_crystal_F_000 2956
_exptl_crystal_size_max 0.15
_exptl_crystal_size_mid 0.05
_exptl_crystal_size_min 0.05
_platon_squeeze_details
;
Appromimately 45% of the unit cell volume comprises a large region of
disordered solvent which could not be modelled as discrete atomic sites.
We used PLATON SQUEEZE to calculate the contribution to the diffraction
from the solvent region and thereby produced at set of solvent-free diffraction
intensities. SQUEEZE estimated a total count of 638 electrons per unit cell,
which were assigned to be 21 water molecules and 3.5 DMF molecules per unit
cell. The final formula was calculated considering elemental analysis results.
;
_refine_diff_density_max 0.86
_refine_diff_density_min -0.32
_refine_diff_density_rms 0.08
_refine_ls_abs_structure_details 'Flack H D (1983), Acta Cryst. A39, 876-881'
_refine_ls_abs_structure_Flack 0.47(4)
_refine_ls_extinction_coef 0.00026(8)
_refine_ls_extinction_method SHELXL
_refine_ls_goodness_of_fit_ref 0.69
_refine_ls_hydrogen_treatment mixed
_refine_ls_matrix_type full
_refine_ls_number_parameters 415
_refine_ls_number_reflns 5045
_refine_ls_number_restraints 188
_refine_ls_restrained_S_all 0.67
_refine_ls_R_factor_all 0.103
_refine_ls_R_factor_gt 0.0392
_refine_ls_shift/su_max 0.001
_refine_ls_shift/su_mean 0.000
_refine_ls_structure_factor_coef Fsqd
_refine_ls_weighting_details 'calc w=1/[\s^2^(Fo^2^)+(0.086P)^2^] where P=(Fo^2^+2Fc^2^)/3'
_refine_ls_weighting_scheme calc
_refine_ls_wR_factor_gt 0.117
_refine_ls_wR_factor_ref 0.130
_reflns_number_gt 1570
_reflns_number_total 5045
_reflns_threshold_expression >2sigma(I)
_cod_data_source_file c1cc11168j.txt
_cod_data_source_block 1
_cod_original_formula_sum 'C27 H31 N1 O22 Sc3'
_cod_database_code 7106667

loop_
_symmetry_equiv_pos_as_xyz
'x, y, z'
'-x, -y+1/2, z'
'x, -y, -z+1/2'
'-x, y+1/2, -z+1/2'
'x+1/2, y+1/2, z+1/2'
'-x+1/2, -y+1, z+1/2'
'x+1/2, -y+1/2, -z+1'
'-x+1/2, y+1, -z+1'

loop_
_atom_site_label
_atom_site_type_symbol
_atom_site_fract_x
_atom_site_fract_y
_atom_site_fract_z
_atom_site_U_iso_or_equiv
_atom_site_adp_type
_atom_site_occupancy
_atom_site_symmetry_multiplicity
_atom_site_calc_flag
_atom_site_refinement_flags
_atom_site_disorder_assembly
_atom_site_disorder_group
Sc1 Sc 0.43742(12) 0.62493(14) 0.10427(4) 0.0127(4) Uani 1 1 d D . .
Sc2 Sc 0.43737(12) 0.37498(14) 0.06243(4) 0.0132(4) Uani 1 1 d D . .
Sc3 Sc -0.06264(11) -0.12497(14) 0.22909(4) 0.0125(4) Uani 1 1 d . . .
O1 O 0.3447(4) 0.3672(5) 0.09633(15) 0.0210(16) Uani 1 1 d . . .
O2 O 0.3564(4) 0.5107(5) 0.12587(15) 0.0203(17) Uani 1 1 d . . .
O3 O 0.1432(4) 0.5113(5) 0.20759(15) 0.0198(17) Uani 1 1 d . . .
O4 O 0.1556(4) 0.3671(5) 0.23708(14) 0.0200(16) Uani 1 1 d . . .
O5 O 0.0391(4) -0.1174(5) 0.19812(14) 0.0198(17) Uani 1 1 d . . .
O6 O 0.1274(4) -0.2611(5) 0.20220(13) 0.0201(16) Uani 1 1 d . . .
O7 O 0.3724(4) -0.2612(5) 0.13108(13) 0.0192(16) Uani 1 1 d . . .
O8 O 0.4612(4) -0.1179(5) 0.13521(15) 0.0211(17) Uani 1 1 d . . .
O9 O 0.3570(4) 0.4889(5) 0.04084(15) 0.0218(17) Uani 1 1 d . . .
O10 O 0.3450(4) 0.6326(5) 0.07068(14) 0.0206(16) Uani 1 1 d . . .
O11 O 0.4615(4) 1.1178(5) 0.03140(15) 0.0196(16) Uani 1 1 d . . .
O12 O 0.3727(4) 1.2616(5) 0.03560(14) 0.0212(16) Uani 1 1 d . . .
O1B O 0.4974(4) 0.4999(6) 0.08358(17) 0.0222(13) Uani 1 1 d D . .
H1B H 0.5491(17) 0.510(3) 0.0790(14) 0.033 Uiso 1 1 d D . .
O2B O 0.5000 0.2500 0.08249(19) 0.022(2) Uani 1 2 d SD . .
H2B H 0.5000 0.2500 0.1006(3) 0.032 Uiso 1 2 d SD . .
O3B O 0.5000 0.7500 0.08420(19) 0.021(2) Uani 1 2 d SD . .
H3B H 0.5000 0.7500 0.0661(3) 0.031 Uiso 1 2 d SD . .
O4B O 0.0000 -0.2500 0.24910(18) 0.020(2) Uani 1 2 d SD . .
H4B H 0.0000 -0.2500 0.2672(3) 0.029 Uiso 1 2 d SD . .
O5B O -0.0024(6) 0.0000 0.2500 0.019(2) Uani 1 2 d SD . .
H5B H 0.0520(9) 0.0000 0.2500 0.028 Uiso 1 2 d SD . .
C1 C 0.3327(7) 0.4157(7) 0.1203(2) 0.0202(8) Uani 1 1 d U . .
C2 C 0.2875(7) 0.3545(8) 0.1438(2) 0.0203(6) Uani 1 1 d U . .
C3 C 0.2865(6) 0.2418(8) 0.1436(2) 0.0204(6) Uani 1 1 d U . .
H3 H 0.3112 0.2035 0.1278 0.024 Uiso 1 1 calc R . .
C4 C 0.2493(8) 0.1858(6) 0.1666(3) 0.0207(5) Uani 1 1 d U . .
C5 C 0.2493(8) 0.0645(6) 0.1666(3) 0.0209(5) Uani 1 1 d U . .
C6 C 0.3194(7) 0.0074(8) 0.1546(2) 0.0204(6) Uani 1 1 d U . .
H6 H 0.3677 0.0455 0.1467 0.025 Uiso 1 1 calc R . .
C7 C 0.3181(7) -0.1057(7) 0.1541(2) 0.0201(6) Uani 1 1 d U . .
C8 C 0.3889(7) -0.1648(8) 0.1394(2) 0.0200(7) Uani 1 1 d U . .
C9 C 0.2499(8) -0.1615(6) 0.1667(2) 0.0201(6) Uani 1 1 d U . .
H9 H 0.2499 -0.2382 0.1668 0.024 Uiso 1 1 calc R . .
C10 C 0.1813(7) -0.1052(7) 0.1792(2) 0.0200(6) Uani 1 1 d U . .
C11 C 0.1113(7) -0.1646(8) 0.1943(2) 0.0198(7) Uani 1 1 d U . .
C12 C 0.1802(7) 0.0074(8) 0.1790(2) 0.0203(6) Uani 1 1 d U . .
H12 H 0.1324 0.0452 0.1873 0.024 Uiso 1 1 calc R . .
C13 C 0.2133(6) 0.2424(8) 0.1898(2) 0.0204(6) Uani 1 1 d U . .
H13 H 0.1899 0.2043 0.2059 0.025 Uiso 1 1 calc R . .
C14 C 0.2116(7) 0.3553(8) 0.1895(2) 0.0204(6) Uani 1 1 d U . .
C15 C 0.2502(7) 0.4116(6) 0.1666(3) 0.0203(6) Uani 1 1 d U . .
H15 H 0.2509 0.4883 0.1667 0.024 Uiso 1 1 calc R . .
C16 C 0.1681(7) 0.4162(7) 0.2130(2) 0.0203(8) Uani 1 1 d U . .
C17 C 0.3343(6) 0.5855(7) 0.0465(2) 0.0151(15) Uani 1 1 d . . .
C18 C 0.2874(7) 0.6439(8) 0.0229(2) 0.0265(18) Uani 1 1 d . . .
C19 C 0.2500 0.5891(11) 0.0000 0.024(2) Uani 1 2 d S . .
H19 H 0.2500 0.5124 0.0000 0.029 Uiso 1 2 calc SR . .
C20 C 0.2855(7) 0.7578(8) 0.0227(2) 0.0253(11) Uani 1 1 d U . .
H20 H 0.3093 0.7963 0.0387 0.030 Uiso 1 1 calc R . .
C21 C 0.2500 0.8141(11) 0.0000 0.0256(11) Uani 1 2 d SU . .
C22 C 0.2500 0.9363(12) 0.0000 0.0256(11) Uani 1 2 d SU . .
C23 C 0.3182(7) 0.9921(8) 0.0117(3) 0.0252(10) Uani 1 1 d U . .
H23 H 0.3663 0.9535 0.0196 0.030 Uiso 1 1 calc R . .
C24 C 0.3188(7) 1.1056(7) 0.0124(3) 0.0249(11) Uani 1 1 d U . .
C25 C 0.2500 1.1619(11) 0.0000 0.0249(12) Uani 1 2 d SU . .
H25 H 0.2500 1.2386 0.0000 0.030 Uiso 1 2 calc SR . .
C26 C 0.3888(6) 1.1652(8) 0.0276(2) 0.0159(15) Uani 1 1 d . . .
O2W O 0.5025(11) 0.2775(10) 0.1425(2) 0.030(4) Uiso 0.50 1 d P . .
O3W O 0.4990(16) 0.7840(14) 0.0197(3) 0.066(6) Uiso 0.50 1 d P . .
O4W O 0.1758(6) 0.0408(8) 0.2488(2) 0.018(2) Uiso 0.50 1 d P . .
O5W O 0.9975(14) 0.2779(13) 0.1896(3) 0.045(5) Uiso 0.50 1 d P . .
O1WA O 0.7152(9) 0.4435(11) 0.0835(3) 0.014(3) Uiso 0.30 1 d P . .
O1WB O 0.6790(5) 0.5136(9) 0.0831(3) 0.039(2) Uiso 0.70 1 d P . .

loop_
_atom_site_aniso_label
_atom_site_aniso_U_11
_atom_site_aniso_U_22
_atom_site_aniso_U_33
_atom_site_aniso_U_23
_atom_site_aniso_U_13
_atom_site_aniso_U_12
Sc1 0.0157(10) 0.0089(9) 0.0135(11) -0.0003(8) -0.0017(8) -0.0009(7)
Sc2 0.0155(10) 0.0083(9) 0.0157(11) -0.0021(8) -0.0012(8) 0.0008(7)
Sc3 0.0147(10) 0.0094(9) 0.0133(11) -0.0006(8) 0.0008(8) 0.0013(7)
O1 0.026(4) 0.011(3) 0.026(4) -0.001(3) 0.003(3) -0.003(3)
O2 0.030(4) 0.010(3) 0.021(4) -0.001(3) 0.009(3) -0.002(3)
O3 0.027(4) 0.012(3) 0.020(4) 0.002(3) 0.006(3) 0.003(3)
O4 0.019(4) 0.016(3) 0.025(4) -0.001(3) 0.010(3) 0.001(3)
O5 0.024(4) 0.014(4) 0.021(4) 0.002(3) 0.005(3) 0.001(3)
O6 0.026(4) 0.008(3) 0.026(4) 0.004(4) 0.005(3) 0.001(3)
O7 0.024(4) 0.008(3) 0.025(4) -0.007(3) 0.011(3) 0.000(3)
O8 0.020(4) 0.017(4) 0.027(4) -0.001(4) 0.009(3) 0.000(3)
O9 0.030(4) 0.011(3) 0.025(4) -0.001(3) -0.008(3) 0.004(3)
O10 0.030(4) 0.014(3) 0.017(4) -0.007(3) -0.008(3) 0.004(3)
O11 0.025(4) 0.014(3) 0.020(4) -0.001(3) -0.007(3) 0.003(3)
O12 0.025(4) 0.009(3) 0.030(4) -0.004(4) -0.005(3) 0.002(3)
O1B 0.022(3) 0.015(3) 0.030(3) -0.012(3) 0.003(5) -0.002(4)
O2B 0.029(6) 0.023(6) 0.013(5) 0.000 0.000 0.011(5)
O3B 0.024(6) 0.020(6) 0.018(5) 0.000 0.000 -0.013(4)
O4B 0.028(6) 0.018(5) 0.012(5) 0.000 0.000 0.014(4)
O5B 0.014(5) 0.022(5) 0.021(5) -0.017(5) 0.000 0.000
C1 0.0265(16) 0.0115(14) 0.0227(15) -0.0007(18) 0.0103(14) -0.0003(18)
C2 0.0267(14) 0.0114(11) 0.0228(13) -0.0005(17) 0.0104(12) -0.0004(16)
C3 0.0268(13) 0.0115(11) 0.0228(13) -0.0008(16) 0.0104(11) -0.0005(16)
C4 0.0272(12) 0.0117(10) 0.0233(12) -0.0002(16) 0.0105(10) -0.0003(15)
C5 0.0266(12) 0.0120(10) 0.0240(12) -0.0001(16) 0.0104(10) -0.0002(15)
C6 0.0258(13) 0.0121(11) 0.0234(13) -0.0001(17) 0.0095(11) -0.0004(16)
C7 0.0254(13) 0.0120(11) 0.0229(13) -0.0003(17) 0.0085(11) -0.0001(16)
C8 0.0254(15) 0.0120(14) 0.0226(16) -0.0002(19) 0.0085(13) -0.0002(18)
C9 0.0252(13) 0.0117(11) 0.0234(13) 0.0001(17) 0.0086(11) -0.0001(16)
C10 0.0253(13) 0.0119(11) 0.0227(13) 0.0004(17) 0.0083(11) -0.0002(16)
C11 0.0252(15) 0.0120(14) 0.0222(16) 0.0003(19) 0.0081(13) -0.0002(18)
C12 0.0257(13) 0.0120(11) 0.0233(13) 0.0001(17) 0.0094(11) 0.0000(16)
C13 0.0269(13) 0.0116(11) 0.0228(13) 0.0004(16) 0.0104(11) -0.0003(16)
C14 0.0268(14) 0.0115(11) 0.0228(13) 0.0001(17) 0.0103(12) -0.0003(16)
C15 0.0268(14) 0.0113(11) 0.0228(14) -0.0002(17) 0.0105(12) -0.0003(17)
C16 0.0266(16) 0.0117(14) 0.0226(16) 0.0002(18) 0.0102(14) -0.0003(18)
C17 0.010(3) 0.012(3) 0.024(4) -0.005(3) -0.005(3) 0.000(2)
C18 0.042(4) 0.009(3) 0.029(4) 0.003(3) 0.000(4) 0.001(3)
C19 0.042(6) 0.004(4) 0.025(5) 0.000 -0.014(5) 0.000
C20 0.029(3) 0.009(2) 0.038(3) -0.0007(8) -0.008(2) 0.0002(9)
C21 0.029(2) 0.010(2) 0.038(3) 0.000 -0.009(2) 0.000
C22 0.028(2) 0.010(2) 0.038(3) 0.000 -0.009(2) 0.000
C23 0.028(2) 0.0100(19) 0.038(3) -0.0001(8) -0.008(2) 0.0003(7)
C24 0.027(2) 0.0099(19) 0.038(3) -0.0003(8) -0.007(2) 0.0000(7)
C25 0.027(3) 0.010(2) 0.038(3) 0.000 -0.007(2) 0.000
C26 0.024(4) 0.020(3) 0.003(3) 0.001(2) 0.001(3) 0.001(3)

loop_
_atom_type_symbol
_atom_type_description
_atom_type_scat_dispersion_real
_atom_type_scat_dispersion_imag
_atom_type_scat_source
C C 0.0033 0.0016 'International Tables Vol C Tables 4.2.6.8 and 6.1.1.4'
H H 0.0000 0.0000 'International Tables Vol C Tables 4.2.6.8 and 6.1.1.4'
O O 0.0106 0.0060 'International Tables Vol C Tables 4.2.6.8 and 6.1.1.4'
Sc Sc 0.2519 0.3716 'International Tables Vol C Tables 4.2.6.8 and 6.1.1.4'

loop_
_geom_angle_atom_site_label_1
_geom_angle_atom_site_label_2
_geom_angle_atom_site_label_3
_geom_angle
_geom_angle_site_symmetry_1
_geom_angle_site_symmetry_3
_geom_angle_publ_flag
O1B Sc1 O3B 98.8(3) . . ?
O1B Sc1 O10 89.7(3) . . ?
O3B Sc1 O10 87.1(3) . . ?
O1B Sc1 O8 87.2(3) . 2_655 ?
O3B Sc1 O8 89.4(3) . 2_655 ?
O10 Sc1 O8 175.0(3) . 2_655 ?
O1B Sc1 O7 171.4(3) . 1_565 ?
O3B Sc1 O7 88.9(2) . 1_565 ?
O10 Sc1 O7 94.6(3) . 1_565 ?
O8 Sc1 O7 89.0(3) 2_655 1_565 ?
O1B Sc1 O2 88.7(3) . . ?
O3B Sc1 O2 171.5(2) . . ?
O10 Sc1 O2 88.8(3) . . ?
O8 Sc1 O2 95.1(3) 2_655 . ?
O7 Sc1 O2 84.0(3) 1_565 . ?
O1B Sc1 Sc1 114.1(2) . 2_665 ?
O3B Sc1 Sc1 26.9(2) . 2_665 ?
O10 Sc1 Sc1 108.50(19) . 2_665 ?
O8 Sc1 Sc1 69.31(19) 2_655 2_665 ?
O7 Sc1 Sc1 71.53(18) 1_565 2_665 ?
O2 Sc1 Sc1 150.71(19) . 2_665 ?
O1B Sc1 Sc2 26.87(17) . . ?
O3B Sc1 Sc2 113.9(2) . . ?
O10 Sc1 Sc2 69.49(18) . . ?
O8 Sc1 Sc2 108.73(19) 2_655 . ?
O7 Sc1 Sc2 150.57(19) 1_565 . ?
O2 Sc1 Sc2 71.50(19) . . ?
Sc1 Sc1 Sc2 136.19(7) 2_665 . ?
O2B Sc2 O1B 98.4(3) . . ?
O2B Sc2 O11 89.5(2) . 2_665 ?
O1B Sc2 O11 87.6(3) . 2_665 ?
O2B Sc2 O1 87.1(3) . . ?
O1B Sc2 O1 89.2(3) . . ?
O11 Sc2 O1 175.0(3) 2_665 . ?
O2B Sc2 O12 89.0(2) . 1_545 ?
O1B Sc2 O12 171.8(3) . 1_545 ?
O11 Sc2 O12 88.8(3) 2_665 1_545 ?
O1 Sc2 O12 94.9(3) . 1_545 ?
O2B Sc2 O9 171.7(2) . . ?
O1B Sc2 O9 89.0(3) . . ?
O11 Sc2 O9 94.7(3) 2_665 . ?
O1 Sc2 O9 89.1(3) . . ?
O12 Sc2 O9 84.0(3) 1_545 . ?
O2B Sc2 Sc2 26.9(2) . 2_655 ?
O1B Sc2 Sc2 113.9(2) . 2_655 ?
O11 Sc2 Sc2 69.40(18) 2_665 2_655 ?
O1 Sc2 Sc2 108.45(18) . 2_655 ?
O12 Sc2 Sc2 71.59(18) 1_545 2_655 ?
O9 Sc2 Sc2 150.7(2) . 2_655 ?
O2B Sc2 Sc1 113.9(2) . . ?
O1B Sc2 Sc1 26.75(18) . . ?
O11 Sc2 Sc1 108.73(19) 2_665 . ?
O1 Sc2 Sc1 69.43(18) . . ?
O12 Sc2 Sc1 150.60(19) 1_545 . ?
O9 Sc2 Sc1 71.51(19) . . ?
Sc2 Sc2 Sc1 136.15(7) 2_655 . ?
O4B Sc3 O5B 98.6(2) . . ?
O4B Sc3 O4 87.2(3) . 4_545 ?
O5B Sc3 O4 89.7(3) . 4_545 ?
O4B Sc3 O5 89.4(2) . . ?
O5B Sc3 O5 87.1(3) . . ?
O4 Sc3 O5 174.9(3) 4_545 . ?
O4B Sc3 O3 171.6(2) . 2 ?
O5B Sc3 O3 88.9(2) . 2 ?
O4 Sc3 O3 88.9(3) 4_545 2 ?
O5 Sc3 O3 95.0(3) . 2 ?
O4B Sc3 O6 88.8(2) . 2_545 ?
O5B Sc3 O6 171.6(2) . 2_545 ?
O4 Sc3 O6 94.7(3) 4_545 2_545 ?
O5 Sc3 O6 89.0(2) . 2_545 ?
O3 Sc3 O6 84.0(3) 2 2_545 ?
O4B Sc3 Sc3 113.9(2) . 3 ?
O5B Sc3 Sc3 26.9(2) . 3 ?
O4 Sc3 Sc3 69.56(18) 4_545 3 ?
O5 Sc3 Sc3 108.55(19) . 3 ?
O3 Sc3 Sc3 71.47(19) 2 3 ?
O6 Sc3 Sc3 150.67(18) 2_545 3 ?
O4B Sc3 Sc3 26.8(2) . 2_545 ?
O5B Sc3 Sc3 113.9(2) . 2_545 ?
O4 Sc3 Sc3 108.45(18) 4_545 2_545 ?
O5 Sc3 Sc3 69.40(19) . 2_545 ?
O3 Sc3 Sc3 150.73(19) 2 2_545 ?
O6 Sc3 Sc3 71.50(18) 2_545 2_545 ?
Sc3 Sc3 Sc3 136.17(5) 3 2_545 ?
C1 O1 Sc2 135.9(7) . . ?
C1 O2 Sc1 134.0(7) . . ?
C16 O3 Sc3 134.8(7) . 2 ?
C16 O4 Sc3 135.8(6) . 4 ?
C11 O5 Sc3 136.0(6) . . ?
C11 O6 Sc3 134.3(7) . 2_545 ?
C8 O7 Sc1 134.5(6) . 1_545 ?
C8 O8 Sc1 136.7(7) . 2_655 ?
C17 O9 Sc2 133.5(7) . . ?
C17 O10 Sc1 135.5(6) . . ?
C26 O11 Sc2 135.8(6) . 2_665 ?
C26 O12 Sc2 134.3(6) . 1_565 ?
Sc1 O1B Sc2 126.4(3) . . ?
Sc1 O1B H1B 116(3) . . ?
Sc2 O1B H1B 115(4) . . ?
Sc2 O2B Sc2 126.3(4) 2_655 . ?
Sc2 O2B H2B 116.9(2) 2_655 . ?
Sc2 O2B H2B 116.9(2) . . ?
Sc1 O3B Sc1 126.2(5) 2_665 . ?
Sc1 O3B H3B 116.9(2) 2_665 . ?
Sc1 O3B H3B 116.9(2) . . ?
Sc3 O4B Sc3 126.4(4) 2_545 . ?
Sc3 O4B H4B 116.8(2) 2_545 . ?
Sc3 O4B H4B 116.8(2) . . ?
Sc3 O5B Sc3 126.2(5) . 3 ?
Sc3 O5B H5B 116.9(2) . . ?
Sc3 O5B H5B 116.9(2) 3 . ?
O2 C1 O1 125.2(10) . . ?
O2 C1 C2 117.5(9) . . ?
O1 C1 C2 117.3(8) . . ?
C15 C2 C3 120.7(9) . . ?
C15 C2 C1 118.7(9) . . ?
C3 C2 C1 120.5(9) . . ?
C4 C3 C2 119.9(9) . . ?
C4 C3 H3 120.1 . . ?
C2 C3 H3 120.1 . . ?
C3 C4 C13 119.7(7) . . ?
C3 C4 C5 119.9(10) . . ?
C13 C4 C5 120.3(10) . . ?
C12 C5 C6 119.3(7) . . ?
C12 C5 C4 120.4(10) . . ?
C6 C5 C4 120.3(9) . . ?
C7 C6 C5 120.0(10) . . ?
C7 C6 H6 120.0 . . ?
C5 C6 H6 120.0 . . ?
C9 C7 C6 120.2(10) . . ?
C9 C7 C8 120.2(8) . . ?
C6 C7 C8 119.6(10) . . ?
O8 C8 O7 123.8(9) . . ?
O8 C8 C7 119.1(9) . . ?
O7 C8 C7 117.1(9) . . ?
C7 C9 C10 119.9(7) . . ?
C7 C9 H9 120.1 . . ?
C10 C9 H9 120.1 . . ?
C9 C10 C12 120.6(10) . . ?
C9 C10 C11 119.9(8) . . ?
C12 C10 C11 119.4(10) . . ?
O5 C11 O6 124.3(9) . . ?
O5 C11 C10 118.3(9) . . ?
O6 C11 C10 117.4(9) . . ?
C10 C12 C5 119.9(10) . . ?
C10 C12 H12 120.0 . . ?
C5 C12 H12 120.0 . . ?
C4 C13 C14 120.3(9) . . ?
C4 C13 H13 119.8 . . ?
C14 C13 H13 119.8 . . ?
C15 C14 C13 120.0(10) . . ?
C15 C14 C16 119.3(9) . . ?
C13 C14 C16 120.8(9) . . ?
C2 C15 C14 119.3(7) . . ?
C2 C15 H15 120.3 . . ?
C14 C15 H15 120.3 . . ?
O3 C16 O4 124.7(10) . . ?
O3 C16 C14 117.9(9) . . ?
O4 C16 C14 117.3(8) . . ?
O10 C17 O9 125.3(9) . . ?
O10 C17 C18 118.7(8) . . ?
O9 C17 C18 116.0(9) . . ?
C19 C18 C20 118.6(11) . . ?
C19 C18 C17 121.3(9) . . ?
C20 C18 C17 120.0(10) . . ?
C18 C19 C18 121.0(13) . 8_544 ?
C18 C19 H19 119.5 . . ?
C18 C19 H19 119.5 8_544 . ?
C21 C20 C18 121.5(11) . . ?
C21 C20 H20 119.3 . . ?
C18 C20 H20 119.3 . . ?
C20 C21 C20 118.8(14) 8_544 . ?
C20 C21 C22 120.6(7) 8_544 . ?
C20 C21 C22 120.6(7) . . ?
C23 C22 C23 119.2(15) . 8_544 ?
C23 C22 C21 120.4(7) . . ?
C23 C22 C21 120.4(7) 8_544 . ?
C22 C23 C24 121.3(12) . . ?
C22 C23 H23 119.3 . . ?
C24 C23 H23 119.3 . . ?
C25 C24 C23 119.2(12) . . ?
C25 C24 C26 119.8(9) . . ?
C23 C24 C26 120.9(10) . . ?
C24 C25 C24 119.8(14) 8_544 . ?
C24 C25 H25 120.1 8_544 . ?
C24 C25 H25 120.1 . . ?
O12 C26 O11 124.4(9) . . ?
O12 C26 C24 117.5(8) . . ?
O11 C26 C24 118.1(9) . . ?

loop_
_geom_bond_atom_site_label_1
_geom_bond_atom_site_label_2
_geom_bond_distance
_geom_bond_site_symmetry_2
_geom_bond_publ_flag
Sc1 O1B 2.038(7) . ?
Sc1 O3B 2.043(4) . ?
Sc1 O10 2.100(7) . ?
Sc1 O8 2.112(7) 2_655 ?
Sc1 O7 2.123(6) 1_565 ?
Sc1 O2 2.130(7) . ?
Sc1 Sc1 3.645(4) 2_665 ?
Sc1 Sc2 3.646(2) . ?
Sc2 O2B 2.043(4) . ?
Sc2 O1B 2.047(7) . ?
Sc2 O11 2.111(7) 2_665 ?
Sc2 O1 2.114(7) . ?
Sc2 O12 2.118(7) 1_545 ?
Sc2 O9 2.122(7) . ?
Sc2 Sc2 3.644(4) 2_655 ?
Sc3 O4B 2.042(4) . ?
Sc3 O5B 2.044(5) . ?
Sc3 O4 2.115(6) 4_545 ?
Sc3 O5 2.117(7) . ?
Sc3 O3 2.119(7) 2 ?
Sc3 O6 2.124(7) 2_545 ?
Sc3 Sc3 3.645(4) 3 ?
Sc3 Sc3 3.646(4) 2_545 ?
O1 C1 1.270(11) . ?
O2 C1 1.258(11) . ?
O3 C16 1.263(11) . ?
O3 Sc3 2.119(7) 2 ?
O4 C16 1.279(11) . ?
O4 Sc3 2.115(6) 4 ?
O5 C11 1.265(11) . ?
O6 C11 1.274(12) . ?
O6 Sc3 2.124(7) 2_545 ?
O7 C8 1.278(12) . ?
O7 Sc1 2.123(6) 1_545 ?
O8 C8 1.267(11) . ?
O8 Sc1 2.112(7) 2_655 ?
O9 C17 1.273(11) . ?
O10 C17 1.267(10) . ?
O11 C26 1.273(11) . ?
O11 Sc2 2.111(7) 2_665 ?
O12 C26 1.273(11) . ?
O12 Sc2 2.118(7) 1_565 ?
O1B H1B 0.83(3) . ?
O2B Sc2 2.043(4) 2_655 ?
O2B H2B 0.834(10) . ?
O3B Sc1 2.043(4) 2_665 ?
O3B H3B 0.833(10) . ?
O4B Sc3 2.042(4) 2_545 ?
O4B H4B 0.832(10) . ?
O5B Sc3 2.044(5) 3 ?
O5B H5B 0.835(10) . ?
C1 C2 1.493(14) . ?
C2 C15 1.389(13) . ?
C2 C3 1.395(14) . ?
C3 C4 1.390(13) . ?
C3 H3 0.9500 . ?
C4 C13 1.390(14) . ?
C4 C5 1.503(10) . ?
C5 C12 1.396(14) . ?
C5 C6 1.402(14) . ?
C6 C7 1.401(13) . ?
C6 H6 0.9500 . ?
C7 C9 1.383(13) . ?
C7 C8 1.474(14) . ?
C9 C10 1.387(14) . ?
C9 H9 0.9500 . ?
C10 C12 1.394(13) . ?
C10 C11 1.477(13) . ?
C12 H12 0.9500 . ?
C13 C14 1.398(14) . ?
C13 H13 0.9500 . ?
C14 C15 1.394(13) . ?
C14 C16 1.478(14) . ?
C15 H15 0.9500 . ?
C17 C18 1.491(14) . ?
C18 C19 1.378(12) . ?
C18 C20 1.411(14) . ?
C19 C18 1.378(12) 8_544 ?
C19 H19 0.9500 . ?
C20 C21 1.369(12) . ?
C20 H20 0.9500 . ?
C21 C20 1.369(12) 8_544 ?
C21 C22 1.513(19) . ?
C22 C23 1.367(12) . ?
C22 C23 1.367(12) 8_544 ?
C23 C24 1.406(13) . ?
C23 H23 0.9500 . ?
C24 C25 1.389(12) . ?
C24 C26 1.481(14) . ?
C25 C24 1.389(12) 8_544 ?
C25 H25 0.9500 . ?

loop_
_geom_hbond_atom_site_label_D
_geom_hbond_atom_site_label_H
_geom_hbond_atom_site_label_A
_geom_hbond_distance_DH
_geom_hbond_distance_HA
_geom_hbond_distance_DA
_geom_hbond_angle_DHA
_geom_hbond_site_symmetry_A
O1B H1B O1WB 0.83(3) 2.00(3) 2.793(10) 159(8) .
O2B H2B O2W 0.834(10) 1.958(17) 2.783(14) 169.9(4) .
O2B H2B O2W 0.834(10) 1.958(17) 2.783(14) 169.9(4) 2_655
O3B H3B O3W 0.833(10) 2.176(19) 2.998(16) 168.8(5) 2_665
O4B H4B O5W 0.832(10) 2.020(19) 2.844(16) 170.1(4) 4_645
O4B H4B O5W 0.832(10) 2.020(19) 2.844(16) 170.1(4) 3_455

loop_
_geom_torsion_atom_site_label_1
_geom_torsion_atom_site_label_2
_geom_torsion_atom_site_label_3
_geom_torsion_atom_site_label_4
_geom_torsion
_geom_torsion_site_symmetry_1
_geom_torsion_site_symmetry_2
_geom_torsion_site_symmetry_3
_geom_torsion_site_symmetry_4
_geom_torsion_publ_flag
O1B Sc1 Sc2 O2B 58.4(5) . . . . ?
O3B Sc1 Sc2 O2B 118.08(15) . . . . ?
O10 Sc1 Sc2 O2B -164.8(2) . . . . ?
O8 Sc1 Sc2 O2B 20.1(3) 2_655 . . . ?
O7 Sc1 Sc2 O2B -104.1(4) 1_565 . . . ?
O2 Sc1 Sc2 O2B -69.0(2) . . . . ?
Sc1 Sc1 Sc2 O2B 99.45(14) 2_665 . . . ?
O3B Sc1 Sc2 O1B 59.6(5) . . . . ?
O10 Sc1 Sc2 O1B 136.7(6) . . . . ?
O8 Sc1 Sc2 O1B -38.3(6) 2_655 . . . ?
O7 Sc1 Sc2 O1B -162.6(7) 1_565 . . . ?
O2 Sc1 Sc2 O1B -127.4(6) . . . . ?
Sc1 Sc1 Sc2 O1B 41.0(5) 2_665 . . . ?
O1B Sc1 Sc2 O11 -39.7(6) . . . 2_665 ?
O3B Sc1 Sc2 O11 20.0(2) . . . 2_665 ?
O10 Sc1 Sc2 O11 97.1(3) . . . 2_665 ?
O8 Sc1 Sc2 O11 -77.9(2) 2_655 . . 2_665 ?
O7 Sc1 Sc2 O11 157.8(4) 1_565 . . 2_665 ?
O2 Sc1 Sc2 O11 -167.1(3) . . . 2_665 ?
Sc1 Sc1 Sc2 O11 1.4(2) 2_665 . . 2_665 ?
O1B Sc1 Sc2 O1 135.4(6) . . . . ?
O3B Sc1 Sc2 O1 -165.0(2) . . . . ?
O10 Sc1 Sc2 O1 -87.9(2) . . . . ?
O8 Sc1 Sc2 O1 97.1(3) 2_655 . . . ?
O7 Sc1 Sc2 O1 -27.2(4) 1_565 . . . ?
O2 Sc1 Sc2 O1 7.9(3) . . . . ?
Sc1 Sc1 Sc2 O1 176.4(2) 2_665 . . . ?
O1B Sc1 Sc2 O12 -163.4(7) . . . 1_545 ?
O3B Sc1 Sc2 O12 -103.8(4) . . . 1_545 ?
O10 Sc1 Sc2 O12 -26.7(4) . . . 1_545 ?
O8 Sc1 Sc2 O12 158.3(4) 2_655 . . 1_545 ?
O7 Sc1 Sc2 O12 34.0(4) 1_565 . . 1_545 ?
O2 Sc1 Sc2 O12 69.1(4) . . . 1_545 ?
Sc1 Sc1 Sc2 O12 -122.4(4) 2_665 . . 1_545 ?
O1B Sc1 Sc2 O9 -128.4(6) . . . . ?
O3B Sc1 Sc2 O9 -68.8(2) . . . . ?
O10 Sc1 Sc2 O9 8.3(3) . . . . ?
O8 Sc1 Sc2 O9 -166.7(3) 2_655 . . . ?
O7 Sc1 Sc2 O9 69.0(4) 1_565 . . . ?
O2 Sc1 Sc2 O9 104.1(2) . . . . ?
Sc1 Sc1 Sc2 O9 -87.4(2) 2_665 . . . ?
O1B Sc1 Sc2 Sc2 39.8(5) . . . 2_655 ?
O3B Sc1 Sc2 Sc2 99.44(15) . . . 2_655 ?
O10 Sc1 Sc2 Sc2 176.5(2) . . . 2_655 ?
O8 Sc1 Sc2 Sc2 1.5(2) 2_655 . . 2_655 ?
O7 Sc1 Sc2 Sc2 -122.8(4) 1_565 . . 2_655 ?
O2 Sc1 Sc2 Sc2 -87.6(2) . . . 2_655 ?
Sc1 Sc1 Sc2 Sc2 80.80(9) 2_665 . . 2_655 ?
O2B Sc2 O1 C1 95.8(9) . . . . ?
O1B Sc2 O1 C1 -2.7(10) . . . . ?
O12 Sc2 O1 C1 -175.5(9) 1_545 . . . ?
O9 Sc2 O1 C1 -91.6(10) . . . . ?
Sc2 Sc2 O1 C1 112.3(9) 2_655 . . . ?
Sc1 Sc2 O1 C1 -21.1(9) . . . . ?
O1B Sc1 O2 C1 -23.3(10) . . . . ?
O10 Sc1 O2 C1 66.4(10) . . . . ?
O8 Sc1 O2 C1 -110.4(10) 2_655 . . . ?
O7 Sc1 O2 C1 161.2(10) 1_565 . . . ?
Sc1 Sc1 O2 C1 -165.8(8) 2_665 . . . ?
Sc2 Sc1 O2 C1 -2.3(9) . . . . ?
O4B Sc3 O5 C11 -4.1(9) . . . . ?
O5B Sc3 O5 C11 94.5(9) . . . . ?
O3 Sc3 O5 C11 -176.9(9) 2 . . . ?
O6 Sc3 O5 C11 -92.9(9) 2_545 . . . ?
Sc3 Sc3 O5 C11 111.0(9) 3 . . . ?
Sc3 Sc3 O5 C11 -22.4(9) 2_545 . . . ?
O1B Sc2 O9 C17 -22.2(9) . . . . ?
O11 Sc2 O9 C17 -109.7(9) 2_665 . . . ?
O1 Sc2 O9 C17 67.1(9) . . . . ?
O12 Sc2 O9 C17 162.0(9) 1_545 . . . ?
Sc2 Sc2 O9 C17 -164.7(7) 2_655 . . . ?
Sc1 Sc2 O9 C17 -1.5(8) . . . . ?
O1B Sc1 O10 C17 -4.7(9) . . . . ?
O3B Sc1 O10 C17 94.1(9) . . . . ?
O7 Sc1 O10 C17 -177.3(9) 1_565 . . . ?
O2 Sc1 O10 C17 -93.5(9) . . . . ?
Sc1 Sc1 O10 C17 110.6(9) 2_665 . . . ?
Sc2 Sc1 O10 C17 -22.8(8) . . . . ?
O3B Sc1 O1B Sc2 -127.0(5) . . . . ?
O10 Sc1 O1B Sc2 -40.0(5) . . . . ?
O8 Sc1 O1B Sc2 144.0(5) 2_655 . . . ?
O2 Sc1 O1B Sc2 48.9(5) . . . . ?
Sc1 Sc1 O1B Sc2 -150.2(4) 2_665 . . . ?
O2B Sc2 O1B Sc1 -128.0(5) . . . . ?
O11 Sc2 O1B Sc1 142.8(5) 2_665 . . . ?
O1 Sc2 O1B Sc1 -41.1(5) . . . . ?
O9 Sc2 O1B Sc1 48.0(5) . . . . ?
Sc2 Sc2 O1B Sc1 -151.0(4) 2_655 . . . ?
O1B Sc2 O2B Sc2 -127.8(2) . . . 2_655 ?
O11 Sc2 O2B Sc2 -40.32(18) 2_665 . . 2_655 ?
O1 Sc2 O2B Sc2 143.38(19) . . . 2_655 ?
O12 Sc2 O2B Sc2 48.47(18) 1_545 . . 2_655 ?
Sc1 Sc2 O2B Sc2 -150.66(10) . . . 2_655 ?
O1B Sc1 O3B Sc1 -127.5(2) . . . 2_665 ?
O10 Sc1 O3B Sc1 143.23(19) . . . 2_665 ?
O8 Sc1 O3B Sc1 -40.43(18) 2_655 . . 2_665 ?
O7 Sc1 O3B Sc1 48.58(18) 1_565 . . 2_665 ?
Sc2 Sc1 O3B Sc1 -150.71(10) . . . 2_665 ?
O5B Sc3 O4B Sc3 -127.5(2) . . . 2_545 ?
O4 Sc3 O4B Sc3 143.21(19) 4_545 . . 2_545 ?
O5 Sc3 O4B Sc3 -40.56(18) . . . 2_545 ?
O6 Sc3 O4B Sc3 48.43(17) 2_545 . . 2_545 ?
Sc3 Sc3 O4B Sc3 -150.65(8) 3 . . 2_545 ?
O4B Sc3 O5B Sc3 -127.61(19) . . . 3 ?
O4 Sc3 O5B Sc3 -40.53(18) 4_545 . . 3 ?
O5 Sc3 O5B Sc3 143.42(19) . . . 3 ?
O3 Sc3 O5B Sc3 48.39(19) 2 . . 3 ?
Sc3 Sc3 O5B Sc3 -150.63(8) 2_545 . . 3 ?
Sc1 O2 C1 O1 -10.4(18) . . . . ?
Sc1 O2 C1 C2 169.2(7) . . . . ?
Sc2 O1 C1 O2 28.3(17) . . . . ?
Sc2 O1 C1 C2 -151.3(8) . . . . ?
O2 C1 C2 C15 19.4(16) . . . . ?
O1 C1 C2 C15 -161.0(10) . . . . ?
O2 C1 C2 C3 -157.5(10) . . . . ?
O1 C1 C2 C3 22.1(16) . . . . ?
C15 C2 C3 C4 -1.2(17) . . . . ?
C1 C2 C3 C4 175.6(10) . . . . ?
C2 C3 C4 C13 -0.1(18) . . . . ?
C2 C3 C4 C5 -179.1(11) . . . . ?
C3 C4 C5 C12 -146.5(12) . . . . ?
C13 C4 C5 C12 34.5(18) . . . . ?
C3 C4 C5 C6 34.3(18) . . . . ?
C13 C4 C5 C6 -144.7(12) . . . . ?
C12 C5 C6 C7 2.2(19) . . . . ?
C4 C5 C6 C7 -178.6(12) . . . . ?
C5 C6 C7 C9 -3.0(18) . . . . ?
C5 C6 C7 C8 175.4(10) . . . . ?
Sc1 O8 C8 O7 28.7(17) 2_655 . . . ?
Sc1 O8 C8 C7 -150.1(8) 2_655 . . . ?
Sc1 O7 C8 O8 -9.6(17) 1_545 . . . ?
Sc1 O7 C8 C7 169.3(7) 1_545 . . . ?
C9 C7 C8 O8 -160.4(10) . . . . ?
C6 C7 C8 O8 21.2(17) . . . . ?
C9 C7 C8 O7 20.7(16) . . . . ?
C6 C7 C8 O7 -157.7(11) . . . . ?
C6 C7 C9 C10 1.6(19) . . . . ?
C8 C7 C9 C10 -176.8(9) . . . . ?
C7 C9 C10 C12 1(2) . . . . ?
C7 C9 C10 C11 -176.1(9) . . . . ?
Sc3 O5 C11 O6 30.2(16) . . . . ?
Sc3 O5 C11 C10 -151.2(7) . . . . ?
Sc3 O6 C11 O5 -11.9(16) 2_545 . . . ?
Sc3 O6 C11 C10 169.5(6) 2_545 . . . ?
C9 C10 C11 O5 -160.1(10) . . . . ?
C12 C10 C11 O5 23.2(15) . . . . ?
C9 C10 C11 O6 18.7(15) . . . . ?
C12 C10 C11 O6 -158.0(11) . . . . ?
C9 C10 C12 C5 -1.4(19) . . . . ?
C11 C10 C12 C5 175.3(10) . . . . ?
C6 C5 C12 C10 0(2) . . . . ?
C4 C5 C12 C10 -179.2(11) . . . . ?
C3 C4 C13 C14 2.4(18) . . . . ?
C5 C4 C13 C14 -178.6(11) . . . . ?
C4 C13 C14 C15 -3.4(17) . . . . ?
C4 C13 C14 C16 175.6(11) . . . . ?
C3 C2 C15 C14 0.2(19) . . . . ?
C1 C2 C15 C14 -176.7(9) . . . . ?
C13 C14 C15 C2 2.1(18) . . . . ?
C16 C14 C15 C2 -176.9(9) . . . . ?
Sc3 O3 C16 O4 -8.9(17) 2 . . . ?
Sc3 O3 C16 C14 168.5(7) 2 . . . ?
Sc3 O4 C16 O3 27.0(17) 4 . . . ?
Sc3 O4 C16 C14 -150.4(7) 4 . . . ?
C15 C14 C16 O3 21.7(16) . . . . ?
C13 C14 C16 O3 -157.3(10) . . . . ?
C15 C14 C16 O4 -160.7(10) . . . . ?
C13 C14 C16 O4 20.4(16) . . . . ?
Sc1 O10 C17 O9 31.3(15) . . . . ?
Sc1 O10 C17 C18 -151.9(7) . . . . ?
Sc2 O9 C17 O10 -12.7(15) . . . . ?
Sc2 O9 C17 C18 170.5(7) . . . . ?
O10 C17 C18 C19 -159.6(8) . . . . ?
O9 C17 C18 C19 17.5(14) . . . . ?
O10 C17 C18 C20 24.3(16) . . . . ?
O9 C17 C18 C20 -158.6(10) . . . . ?
C20 C18 C19 C18 1.1(8) . . . 8_544 ?
C17 C18 C19 C18 -175.1(12) . . . 8_544 ?
C19 C18 C20 C21 -2.2(16) . . . . ?
C17 C18 C20 C21 174.0(8) . . . . ?
C18 C20 C21 C20 1.1(8) . . . 8_544 ?
C18 C20 C21 C22 -178.9(8) . . . . ?
C20 C21 C22 C23 -144.8(8) 8_544 . . . ?
C20 C21 C22 C23 35.2(8) . . . . ?
C20 C21 C22 C23 35.2(8) 8_544 . . 8_544 ?
C20 C21 C22 C23 -144.8(8) . . . 8_544 ?
C23 C22 C23 C24 1.2(9) 8_544 . . . ?
C21 C22 C23 C24 -178.8(9) . . . . ?
C22 C23 C24 C25 -2.4(17) . . . . ?
C22 C23 C24 C26 174.2(9) . . . . ?
C23 C24 C25 C24 1.1(8) . . . 8_544 ?
C26 C24 C25 C24 -175.4(12) . . . 8_544 ?
Sc2 O12 C26 O11 -11.7(15) 1_565 . . . ?
Sc2 O12 C26 C24 169.7(7) 1_565 . . . ?
Sc2 O11 C26 O12 30.5(15) 2_665 . . . ?
Sc2 O11 C26 C24 -150.9(7) 2_665 . . . ?
C25 C24 C26 O12 18.5(14) . . . . ?
C23 C24 C26 O12 -158.0(11) . . . . ?
C25 C24 C26 O11 -160.2(8) . . . . ?
C23 C24 C26 O11 23.3(16) . . . . ?

loop_
_platon_squeeze_void_nr
_platon_squeeze_void_average_x
_platon_squeeze_void_average_y
_platon_squeeze_void_average_z
_platon_squeeze_void_volume
_platon_squeeze_void_count_electrons
1 1.000 -0.016 0.083 655 107
2 0.500 -0.019 0.250 652 105
3 1.000 -0.015 0.417 655 107
4 0.500 -0.016 0.583 655 107
5 1.000 -0.015 0.750 652 105
6 0.500 -0.019 0.917 655 107
